data_7130973
loop_
_publ_author_name
'Feng, Xuan'
'Li, Wenying'
'Yang, Lei'
'Song, Ting'
'Xia, Zhaoming'
'Lai, Qiuxue'
'Zhou, Xuemei'
'Hai, Xiao'
'Liu, Chong'

_publ_section_title
;
 Ce-Hydroxamate Metal-Organic Frameworks for Photocatalytic H2 Generation
;
_journal_name_full 'Chemical Communications'
_journal_paper_doi 10.1039/D2CC05189C
_journal_year 2022
_chemical_formula_moiety 'C14 H20 Ce N5 O9'
_chemical_formula_sum 'C14 H20 Ce N5 O9'
_chemical_formula_weight 542.47
_space_group_crystal_system monoclinic
_space_group_IT_number 15
_space_group_name_Hall '-C 2yc'
_space_group_name_H-M_alt 'C 1 2/c 1'
_atom_sites_solution_hydrogens geom
_atom_sites_solution_primary dual
_audit_creation_date 2022-03-18
_audit_creation_method
;
Olex2 1.3
(compiled 2020.11.12 svn.r5f609507 for OlexSys, GUI svn.r6272)
;
_audit_update_record
;
2022-03-18 deposited with the CCDC.	2022-11-09 downloaded from the CCDC.
;
_cell_angle_alpha 90
_cell_angle_beta 124.703(2)
_cell_angle_gamma 90
_cell_formula_units_Z 4
_cell_length_a 13.9892(7)
_cell_length_b 20.1086(9)
_cell_length_c 8.5463(4)
_cell_measurement_reflns_used 5738
_cell_measurement_temperature 304(2)
_cell_measurement_theta_max 27.43
_cell_measurement_theta_min 3.52
_cell_volume 1976.45(17)
_computing_cell_refinement 'SAINT V8.40B (?, 2016)'
_computing_data_reduction 'SAINT V8.40B (?, 2016)'
_computing_molecular_graphics 'Olex2 1.3 (Dolomanov et al., 2009)'
_computing_publication_material 'Olex2 1.3 (Dolomanov et al., 2009)'
_computing_structure_refinement 'SHELXL 2018/3 (Sheldrick, 2015)'
_computing_structure_solution 'SHELXT 2018/2 (Sheldrick, 2018)'
_diffrn_ambient_temperature 304.0
_diffrn_measured_fraction_theta_full 1.000
_diffrn_measured_fraction_theta_max 1.000
_diffrn_measurement_device_type 'Bruker APEX-II CCD'
_diffrn_measurement_method '\f and \w scans'
_diffrn_radiation_type MoK\a
_diffrn_radiation_wavelength 0.71073
_diffrn_reflns_av_R_equivalents 0.0708
_diffrn_reflns_av_unetI/netI 0.0412
_diffrn_reflns_Laue_measured_fraction_full 1.000
_diffrn_reflns_Laue_measured_fraction_max 1.000
_diffrn_reflns_limit_h_max 18
_diffrn_reflns_limit_h_min -18
_diffrn_reflns_limit_k_max 26
_diffrn_reflns_limit_k_min -26
_diffrn_reflns_limit_l_max 11
_diffrn_reflns_limit_l_min -10
_diffrn_reflns_number 15794
_diffrn_reflns_point_group_measured_fraction_full 1.000
_diffrn_reflns_point_group_measured_fraction_max 1.000
_diffrn_reflns_theta_full 25.242
_diffrn_reflns_theta_max 27.495
_diffrn_reflns_theta_min 2.026
_diffrn_source_current 1.4
_diffrn_source_power 0.07
_diffrn_source_voltage 50.0
_diffrn_standards_number 0
_exptl_absorpt_coefficient_mu 2.361
_exptl_absorpt_correction_T_max 0.7456
_exptl_absorpt_correction_T_min 0.6536
_exptl_absorpt_correction_type multi-scan
_exptl_absorpt_process_details
;
SADABS-2016/2 (Bruker,2016/2) was used for absorption correction.
wR2(int) was 0.0728 before and 0.0622 after correction.
The Ratio of minimum to maximum transmission is 0.8766.
The \l/2 correction factor is Not present.
;
_exptl_crystal_colour yellow
_exptl_crystal_colour_primary yellow
_exptl_crystal_density_diffrn 1.823
_exptl_crystal_description block
_exptl_crystal_F_000 1076
_exptl_crystal_size_max 0.1
_exptl_crystal_size_mid 0.07
_exptl_crystal_size_min 0.06
_refine_diff_density_max 1.406
_refine_diff_density_min -1.014
_refine_diff_density_rms 0.155
_refine_ls_extinction_method none
_refine_ls_goodness_of_fit_ref 1.107
_refine_ls_hydrogen_treatment constr
_refine_ls_matrix_type full
_refine_ls_number_parameters 153
_refine_ls_number_reflns 2267
_refine_ls_number_restraints 27
_refine_ls_restrained_S_all 1.167
_refine_ls_R_factor_all 0.0518
_refine_ls_R_factor_gt 0.0418
_refine_ls_shift/su_max 0.001
_refine_ls_shift/su_mean 0.000
_refine_ls_structure_factor_coef Fsqd
_refine_ls_weighting_details 'w=1/[\s^2^(Fo^2^)+(0.0650P)^2^+6.2932P] where P=(Fo^2^+2Fc^2^)/3'
_refine_ls_weighting_scheme calc
_refine_ls_wR_factor_gt 0.1088
_refine_ls_wR_factor_ref 0.1137
_reflns_Friedel_coverage 0.000
_reflns_number_gt 1966
_reflns_number_total 2267
_reflns_threshold_expression 'I > 2\s(I)'
_cod_data_source_file d2cc05189c2.cif
_cod_data_source_block SUM-6
_cod_original_cell_volume 1976.44(17)
_cod_database_code 7130973
_shelx_shelxl_version_number 2018/3
_shelx_space_group_comment
;
The symmetry employed for this shelxl refinement is uniquely defined
by the following loop, which should always be used as a source of
symmetry information in preference to the above space-group names.
They are only intended as comments.
;
_shelx_estimated_absorpt_t_max 0.871
_shelx_estimated_absorpt_t_min 0.798
_olex2_refinement_description
;
1. Fixed Uiso
 At 1.2 times of:
  All C(H) groups, All N(H) groups
 At 1.5 times of:
  All C(H,H,H) groups
2. Uiso/Uaniso restraints and constraints
Ce1 \\sim O3: within 3A with sigma of 0.01 and sigma for terminal atoms of
0.015 within 3A
N3 \\sim C6 \\sim C7: within 3A with sigma of 0.01 and sigma for terminal atoms
of 0.015 within 3A
3. Rigid body (RIGU) restrains
 N3, C7
 with sigma for 1-2 distances of 0.004 and sigma for 1-3 distances of 0.004
4. Others
 Sof(O6)=1-FVAR(1)
 Sof(O5)=FVAR(1)
 Sof(C5B)=Sof(H5B)=1-FVAR(2)
 Sof(C5A)=Sof(H5A)=FVAR(2)
5.a Aromatic/amide H refined with riding coordinates:
 N1(H1), C1(H1A), C2(H2), C5A(H5A), C5B(H5B)
5.b Idealised Me refined with riding coordinates:
 C6(H6A,H6B,H6C), C7(H7A,H7B,H7C)
;
_smtbx_masks_void_probe_radius 1.2
_smtbx_masks_void_truncation_radius 1.2
_olex2_submission_special_instructions 'No special instructions were received'

loop_
_space_group_symop_operation_xyz
'x, y, z'
'-x, y, -z+1/2'
'x+1/2, y+1/2, z'
'-x+1/2, y+1/2, -z+1/2'
'-x, -y, -z'
'x, -y, z-1/2'
'-x+1/2, -y+1/2, -z'
'x+1/2, -y+1/2, z-1/2'

loop_
_atom_site_label
_atom_site_type_symbol
_atom_site_fract_x
_atom_site_fract_y
_atom_site_fract_z
_atom_site_U_iso_or_equiv
_atom_site_adp_type
_atom_site_occupancy
_atom_site_site_symmetry_order
_atom_site_calc_flag
_atom_site_refinement_flags_posn
_atom_site_refinement_flags_adp
_atom_site_refinement_flags_occupancy
_atom_site_disorder_assembly
_atom_site_disorder_group
Ce1 Ce 0.500000 0.51343(2) 0.250000 0.02757(16) Uani 1 2 d S TU P C .
O1 O 0.7009(5) 0.5592(4) 0.3928(9) 0.0842(19) Uani 1 1 d . . . . .
O2 O 0.5706(4) 0.54958(17) 0.5757(5) 0.0387(9) Uani 1 1 d . . . . .
N1 N 0.6223(5) 0.6090(2) 0.6555(6) 0.0437(12) Uani 1 1 d . . . . .
H1 H 0.637445 0.636732 0.595778 0.052 Uiso 1 1 calc R U . . .
O4 O 0.6281(5) 0.5830(2) 0.9154(6) 0.0546(12) Uani 1 1 d . . . . .
O3 O 0.500000 0.6442(4) 0.250000 0.097(3) Uani 1 2 d S TU P . .
C3 C 0.6484(6) 0.6230(3) 0.8260(8) 0.0455(14) Uani 1 1 d . . . . .
C4 C 0.7021(6) 0.6893(3) 0.9115(8) 0.0482(16) Uani 1 1 d . . . . .
C1 C 0.8184(7) 0.7846(3) 0.9576(10) 0.0580(19) Uani 1 1 d . . . . .
H1A H 0.865084 0.807642 0.930734 0.070 Uiso 1 1 calc R U . . .
C2 C 0.7691(7) 0.7247(3) 0.8689(10) 0.0583(19) Uani 1 1 d . . . . .
H2 H 0.781069 0.708143 0.779803 0.070 Uiso 1 1 calc R U . . .
N2 N 0.500000 0.6998(4) 0.250000 0.098(4) Uani 1 2 d S T P B .
N3 N 0.8576(8) 0.5872(5) 0.4028(16) 0.106(3) Uani 1 1 d . U . . .
C6 C 0.8607(19) 0.5259(10) 0.304(3) 0.199(7) Uani 1 1 d . U . . .
H6A H 0.929078 0.526954 0.302838 0.299 Uiso 1 1 calc R U . A 2
H6B H 0.792815 0.524925 0.175054 0.299 Uiso 1 1 calc R U . A 2
H6C H 0.862303 0.486925 0.369847 0.299 Uiso 1 1 calc R U . A 2
C7 C 0.9372(13) 0.6259(9) 0.395(2) 0.175(5) Uani 1 1 d . U . . .
H7A H 1.012686 0.605621 0.471050 0.262 Uiso 1 1 calc R U . . .
H7B H 0.940476 0.669482 0.444101 0.262 Uiso 1 1 calc R U . . .
H7C H 0.913511 0.629390 0.265896 0.262 Uiso 1 1 calc R U . . .
O5 O 0.483(6) 0.7357(11) 0.121(4) 0.120(17) Uani 0.42(7) 1 d . . P B 1
O6 O 0.394(4) 0.7183(17) 0.096(2) 0.125(16) Uani 0.58(7) 1 d . . P B 2
C5A C 0.7601(12) 0.5508(9) 0.338(2) 0.053(5) Uani 0.47(2) 1 d . . P C 1
H5A H 0.739523 0.518005 0.247344 0.063 Uiso 0.47(2) 1 calc R U P C 1
C5B C 0.7764(16) 0.6034(12) 0.417(3) 0.086(7) Uani 0.53(2) 1 d . . P C 2
H5B H 0.770098 0.647172 0.446056 0.104 Uiso 0.53(2) 1 calc R U P C 2

loop_
_atom_site_aniso_label
_atom_site_aniso_U_11
_atom_site_aniso_U_22
_atom_site_aniso_U_33
_atom_site_aniso_U_23
_atom_site_aniso_U_13
_atom_site_aniso_U_12
Ce1 0.0465(3) 0.0169(2) 0.0203(2) 0.000 0.01960(18) 0.000
O1 0.073(4) 0.112(5) 0.085(4) -0.016(4) 0.055(3) -0.031(3)
O2 0.067(3) 0.0229(19) 0.0308(18) -0.0109(14) 0.0306(19) -0.0165(17)
N1 0.072(3) 0.031(2) 0.030(2) -0.0124(19) 0.031(2) -0.024(2)
O4 0.092(3) 0.038(2) 0.032(2) -0.0135(17) 0.035(2) -0.029(2)
O3 0.159(7) 0.040(4) 0.055(4) 0.000 0.039(4) 0.000
C3 0.072(4) 0.032(3) 0.034(3) -0.010(2) 0.030(3) -0.018(3)
C4 0.078(4) 0.034(3) 0.034(3) -0.014(2) 0.033(3) -0.024(3)
C1 0.091(5) 0.047(4) 0.052(4) -0.022(3) 0.050(4) -0.034(4)
C2 0.102(5) 0.042(4) 0.049(3) -0.027(3) 0.054(4) -0.035(4)
N2 0.212(14) 0.030(5) 0.065(6) 0.000 0.087(9) 0.000
N3 0.080(5) 0.121(7) 0.141(8) -0.004(6) 0.076(5) -0.021(5)
C6 0.141(9) 0.192(12) 0.185(12) -0.002(10) 0.045(9) -0.002(10)
C7 0.116(8) 0.202(11) 0.188(11) 0.030(9) 0.076(8) -0.036(8)
O5 0.20(4) 0.077(12) 0.087(13) 0.045(10) 0.085(19) 0.020(15)
O6 0.19(3) 0.100(16) 0.071(8) 0.041(8) 0.066(12) 0.070(19)
C5A 0.053(8) 0.067(12) 0.037(7) -0.001(7) 0.024(6) -0.013(7)
C5B 0.087(13) 0.094(16) 0.091(14) -0.003(11) 0.059(11) -0.019(10)

loop_
_atom_type_symbol
_atom_type_description
_atom_type_scat_dispersion_real
_atom_type_scat_dispersion_imag
_atom_type_scat_source
C C 0.0033 0.0016 'International Tables Vol C Tables 4.2.6.8 and 6.1.1.4'
H H 0.0000 0.0000 'International Tables Vol C Tables 4.2.6.8 and 6.1.1.4'
Ce Ce -0.2486 2.6331 'International Tables Vol C Tables 4.2.6.8 and 6.1.1.4'
N N 0.0061 0.0033 'International Tables Vol C Tables 4.2.6.8 and 6.1.1.4'
O O 0.0106 0.0060 'International Tables Vol C Tables 4.2.6.8 and 6.1.1.4'

loop_
_geom_angle_atom_site_label_1
_geom_angle_atom_site_label_2
_geom_angle_atom_site_label_3
_geom_angle
_geom_angle_site_symmetry_1
_geom_angle_site_symmetry_3
_geom_angle_publ_flag
O1 Ce1 O1 137.1(3) 2_655 . ?
O1 Ce1 O2 126.64(18) . 5_666 ?
O1 Ce1 O2 76.55(18) . 6_565 ?
O1 Ce1 O2 76.55(18) 2_655 5_666 ?
O1 Ce1 O2 126.64(18) 2_655 6_565 ?
O1 Ce1 O3 68.55(17) . . ?
O1 Ce1 O3 68.55(18) 2_655 . ?
O2 Ce1 O1 74.15(18) 2_655 2_655 ?
O2 Ce1 O1 93.34(18) . 2_655 ?
O2 Ce1 O1 93.34(19) 2_655 . ?
O2 Ce1 O1 74.15(18) . . ?
O2 Ce1 O2 120.27(16) 6_565 5_666 ?
O2 Ce1 O2 61.77(13) . 5_666 ?
O2 Ce1 O2 145.82(17) . 2_655 ?
O2 Ce1 O2 139.96(17) 2_655 5_666 ?
O2 Ce1 O2 61.77(13) 2_655 6_565 ?
O2 Ce1 O2 139.96(17) . 6_565 ?
O2 Ce1 O3 119.86(8) 6_565 . ?
O2 Ce1 O3 119.86(8) 5_666 . ?
O2 Ce1 O3 72.91(8) . . ?
O2 Ce1 O3 72.91(8) 2_655 . ?
O4 Ce1 O1 144.3(2) 6_565 2_655 ?
O4 Ce1 O1 76.3(2) 6_565 . ?
O4 Ce1 O1 76.3(2) 5_666 2_655 ?
O4 Ce1 O1 144.3(2) 5_666 . ?
O4 Ce1 O2 83.79(13) 5_666 2_655 ?
O4 Ce1 O2 70.74(15) 6_565 5_666 ?
O4 Ce1 O2 63.06(12) 5_666 5_666 ?
O4 Ce1 O2 124.77(12) 5_666 . ?
O4 Ce1 O2 63.06(12) 6_565 6_565 ?
O4 Ce1 O2 83.79(13) 6_565 . ?
O4 Ce1 O2 124.77(12) 6_565 2_655 ?
O4 Ce1 O2 70.74(15) 5_666 6_565 ?
O4 Ce1 O4 76.3(2) 5_666 6_565 ?
O4 Ce1 O3 141.83(12) 6_565 . ?
O4 Ce1 O3 141.83(12) 5_666 . ?
C5A O1 Ce1 127.0(9) . . ?
C5B O1 Ce1 155.1(11) . . ?
Ce1 O2 Ce1 118.23(13) . 5_666 ?
N1 O2 Ce1 125.4(3) . . ?
N1 O2 Ce1 114.6(3) . 5_666 ?
O2 N1 H1 120.8 . . ?
C3 N1 O2 118.5(4) . . ?
C3 N1 H1 120.8 . . ?
C3 O4 Ce1 120.0(3) . 5_666 ?
N2 O3 Ce1 180.0 . . ?
N1 C3 C4 118.5(5) . . ?
O4 C3 N1 121.6(5) . . ?
O4 C3 C4 120.0(5) . . ?
C1 C4 C3 116.6(6) 7_667 . ?
C2 C4 C3 123.9(6) . . ?
C2 C4 C1 119.5(5) . 7_667 ?
C4 C1 H1A 120.0 7_667 . ?
C2 C1 C4 119.9(6) . 7_667 ?
C2 C1 H1A 120.0 . . ?
C4 C2 H2 119.7 . . ?
C1 C2 C4 120.5(6) . . ?
C1 C2 H2 119.7 . . ?
O3 N2 O5 126.3(12) . . ?
O3 N2 O5 126.3(12) . 2_655 ?
O3 N2 O6 105.9(18) . 2_655 ?
O3 N2 O6 105.9(18) . . ?
O5 N2 O5 107(2) 2_655 . ?
O5 N2 O6 54.2(16) 2_655 2_655 ?
O5 N2 O6 105(3) . 2_655 ?
O6 N2 O6 148(4) . 2_655 ?
C7 N3 C6 98.7(13) . . ?
C5A N3 C6 71.1(13) . . ?
C5A N3 C7 158.3(13) . . ?
C5B N3 C6 125.9(16) . . ?
C5B N3 C7 130.7(16) . . ?
N3 C6 H6A 109.5 . . ?
N3 C6 H6B 109.5 . . ?
N3 C6 H6C 109.5 . . ?
H6A C6 H6B 109.5 . . ?
H6A C6 H6C 109.5 . . ?
H6B C6 H6C 109.5 . . ?
N3 C7 H7A 109.5 . . ?
N3 C7 H7B 109.5 . . ?
N3 C7 H7C 109.5 . . ?
H7A C7 H7B 109.5 . . ?
H7A C7 H7C 109.5 . . ?
H7B C7 H7C 109.5 . . ?
O1 C5A N3 122.3(15) . . ?
O1 C5A H5A 118.8 . . ?
N3 C5A H5A 118.8 . . ?
O1 C5B H5B 120.0 . . ?
N3 C5B O1 120(2) . . ?
N3 C5B H5B 120.0 . . ?

loop_
_geom_bond_atom_site_label_1
_geom_bond_atom_site_label_2
_geom_bond_distance
_geom_bond_site_symmetry_2
_geom_bond_publ_flag
Ce1 O1 2.516(6) . ?
Ce1 O1 2.516(6) 2_655 ?
Ce1 O2 2.474(3) 2_655 ?
Ce1 O2 2.474(3) . ?
Ce1 O2 2.545(4) 6_565 ?
Ce1 O2 2.545(4) 5_666 ?
Ce1 O4 2.467(4) 5_666 ?
Ce1 O4 2.467(4) 6_565 ?
Ce1 O3 2.629(8) . ?
O1 C5A 1.171(16) . ?
O1 C5B 1.303(19) . ?
O2 N1 1.362(5) . ?
N1 H1 0.8600 . ?
N1 C3 1.315(7) . ?
O4 C3 1.249(7) . ?
O3 N2 1.118(11) . ?
C3 C4 1.499(8) . ?
C4 C1 1.405(9) 7_667 ?
C4 C2 1.381(9) . ?
C1 H1A 0.9300 . ?
C1 C2 1.380(8) . ?
C2 H2 0.9300 . ?
N2 O5 1.22(2) 2_655 ?
N2 O5 1.22(2) . ?
N2 O6 1.36(3) 2_655 ?
N2 O6 1.36(3) . ?
N3 C6 1.51(2) . ?
N3 C7 1.390(15) . ?
N3 C5A 1.358(17) . ?
N3 C5B 1.26(2) . ?
C6 H6A 0.9600 . ?
C6 H6B 0.9600 . ?
C6 H6C 0.9600 . ?
C7 H7A 0.9600 . ?
C7 H7B 0.9600 . ?
C7 H7C 0.9600 . ?
C5A H5A 0.9300 . ?
C5B H5B 0.9300 . ?

loop_
_geom_torsion_atom_site_label_1
_geom_torsion_atom_site_label_2
_geom_torsion_atom_site_label_3
_geom_torsion_atom_site_label_4
_geom_torsion
_geom_torsion_site_symmetry_1
_geom_torsion_site_symmetry_2
_geom_torsion_site_symmetry_3
_geom_torsion_site_symmetry_4
_geom_torsion_publ_flag
Ce1 O1 C5A N3 167.5(9) . . . . ?
Ce1 O1 C5B N3 -128(2) . . . . ?
Ce1 O2 N1 C3 175.6(5) . . . . ?
Ce1 O2 N1 C3 11.2(7) 5_666 . . . ?
Ce1 O4 C3 N1 -13.3(9) 5_666 . . . ?
Ce1 O4 C3 C4 165.7(5) 5_666 . . . ?
O2 N1 C3 O4 0.8(10) . . . . ?
O2 N1 C3 C4 -178.2(6) . . . . ?
N1 C3 C4 C1 152.1(7) . . . 7_667 ?
N1 C3 C4 C2 -28.0(11) . . . . ?
O4 C3 C4 C1 -26.9(10) . . . 7_667 ?
O4 C3 C4 C2 152.9(8) . . . . ?
C3 C4 C2 C1 -178.2(7) . . . . ?
C4 C1 C2 C4 -1.7(13) 7_667 . . . ?
C1 C4 C2 C1 1.7(13) 7_667 . . . ?
C6 N3 C5A O1 163.9(18) . . . . ?
C6 N3 C5B O1 19(3) . . . . ?
C7 N3 C5A O1 -131(3) . . . . ?
C7 N3 C5B O1 169.6(15) . . . . ?
